data_7011493
loop_
_publ_author_name
'Beeby, Andrew'
'Burton-Pye, Benjamin P.'
'Faulkner, Stephen'
'Motson, Graham R.'
'Jeffery, John C.'
'McCleverty, Jon A.'
'Ward, Michael D.'

_publ_section_title
;
 Synthesis and near-IR luminescence properties of neodymium(iii) and
 ytterbium(iii) complexes with poly(pyrazolyl)borate ligands
;
_journal_issue 9
_journal_name_full 'Journal of the Chemical Society, Dalton Transactions'
_journal_page_first 1923
_journal_paper_doi 10.1039/b200519k
_journal_year 2002
_chemical_formula_sum 'C75.61 H66.43 B3 N18 Nd O'
_chemical_formula_weight 1419.86
_chemical_name_systematic
; 
? 
;
_space_group_IT_number 14
_symmetry_cell_setting monoclinic
_symmetry_space_group_name_Hall '-P 2ybc'
_symmetry_space_group_name_H-M 'P 1 21/c 1'
_atom_sites_solution_hydrogens geom
_atom_sites_solution_primary direct
_atom_sites_solution_secondary difmap
_audit_creation_method SHELXL-97
_cell_angle_alpha 90.00
_cell_angle_beta 97.707(2)
_cell_angle_gamma 90.00
_cell_formula_units_Z 4
_cell_length_a 12.0803(14)
_cell_length_b 24.827(3)
_cell_length_c 22.673(3)
_cell_measurement_reflns_used 364
_cell_measurement_temperature 173(2)
_cell_volume 6738.6(14)
_computing_cell_refinement 'Bruker SMART'
_computing_data_collection 'Bruker SMART'
_computing_data_reduction 'Bruker SHELXTL'
_computing_molecular_graphics 'Bruker SHELXTL'
_computing_publication_material 'Bruker SHELXTL'
_computing_structure_refinement 'SHELXL-97 (Sheldrick, 1997)'
_computing_structure_solution 'SHELXS-97 (Sheldrick, 1997)'
_diffrn_ambient_temperature 173(2)
_diffrn_measured_fraction_theta_full 0.994
_diffrn_measured_fraction_theta_max 0.994
_diffrn_measurement_device_type 'Siemens SMART CCD area detector'
_diffrn_measurement_method '\w rotation with narrow frames'
_diffrn_radiation_monochromator graphite
_diffrn_radiation_source 'fine-focus sealed tube'
_diffrn_radiation_type MoK\a
_diffrn_radiation_wavelength 0.71073
_diffrn_reflns_av_R_equivalents 0.0437
_diffrn_reflns_av_sigmaI/netI 0.0601
_diffrn_reflns_limit_h_max 15
_diffrn_reflns_limit_h_min -14
_diffrn_reflns_limit_k_max 32
_diffrn_reflns_limit_k_min -32
_diffrn_reflns_limit_l_max 23
_diffrn_reflns_limit_l_min -29
_diffrn_reflns_number 43400
_diffrn_reflns_theta_full 27.51
_diffrn_reflns_theta_max 27.51
_diffrn_reflns_theta_min 1.64
_diffrn_standards_decay_% 0
_exptl_absorpt_coefficient_mu 0.832
_exptl_absorpt_correction_T_max 0.8513
_exptl_absorpt_correction_T_min 0.7320
_exptl_absorpt_correction_type multi-scan
_exptl_crystal_colour colourless
_exptl_crystal_density_diffrn 1.400
_exptl_crystal_density_method 'not measured'
_exptl_crystal_description block
_exptl_crystal_F_000 2916
_exptl_crystal_size_max 0.40
_exptl_crystal_size_mid 0.20
_exptl_crystal_size_min 0.20
_refine_diff_density_max 0.553
_refine_diff_density_min -1.018
_refine_diff_density_rms 0.068
_refine_ls_extinction_method none
_refine_ls_goodness_of_fit_ref 0.955
_refine_ls_hydrogen_treatment mixed
_refine_ls_matrix_type full
_refine_ls_number_parameters 918
_refine_ls_number_reflns 15407
_refine_ls_number_restraints 3
_refine_ls_restrained_S_all 0.956
_refine_ls_R_factor_all 0.0933
_refine_ls_R_factor_gt 0.0329
_refine_ls_shift/su_max 0.001
_refine_ls_shift/su_mean 0.000
_refine_ls_structure_factor_coef Fsqd
_refine_ls_weighting_details 'calc w=1/[\s^2^(Fo^2^)+(0.0416P)^2^+0.0000P] where P=(Fo^2^+2Fc^2^)/3'
_refine_ls_weighting_scheme calc
_refine_ls_wR_factor_gt 0.0753
_refine_ls_wR_factor_ref 0.0919
_reflns_number_gt 7940
_reflns_number_total 15407
_reflns_threshold_expression >2sigma(I)
_cod_data_source_file b200519k.txt
_cod_data_source_block sad
_cod_depositor_comments
;
The following automatic conversions were performed:
'_symmetry_cell_setting' value 'Monoclinic' changed to 'monoclinic'
according to '/home/saulius/struct/CIF-dictionaries/cif_core.dic'
dictionary named 'cif_core.dic' version 2.4.1 from 2010-06-29.

Automatic conversion script
Id: cif_fix_enum 1527 2010-12-29 10:47:43Z saulius 
;
_cod_original_cell_volume 6738.5(13)
_cod_original_sg_symbol_H-M P21/c
_cod_database_code 7011493

loop_
_symmetry_equiv_pos_as_xyz
'x, y, z'
'-x, y+1/2, -z+1/2'
'-x, -y, -z'
'x, -y-1/2, z-1/2'

loop_
_atom_site_label
_atom_site_type_symbol
_atom_site_fract_x
_atom_site_fract_y
_atom_site_fract_z
_atom_site_U_iso_or_equiv
_atom_site_adp_type
_atom_site_occupancy
_atom_site_symmetry_multiplicity
_atom_site_calc_flag
_atom_site_refinement_flags
_atom_site_disorder_assembly
_atom_site_disorder_group
Nd1 Nd 0.0000 0.5000 1.0000 0.02333(6) Uani 1 2 d S . .
B1 B 0.1205(3) 0.46679(15) 1.16376(17) 0.0323(9) Uani 1 1 d . . .
H1 H 0.1510 0.4584 1.2060 0.039 Uiso 1 1 calc R . .
Nd2 Nd 0.0000 0.5000 0.5000 0.02496(6) Uani 1 2 d S . .
B2 B 0.0405(3) 0.41725(14) 0.64710(16) 0.0281(8) Uani 1 1 d . . .
H2 H 0.0508 0.3958 0.6848 0.034 Uiso 1 1 calc R . .
N11 N 0.2120(2) 0.45755(10) 1.12361(11) 0.0287(6) Uani 1 1 d . . .
N12 N 0.1926(2) 0.46640(10) 1.06391(11) 0.0258(6) Uani 1 1 d . . .
C13 C 0.2880(2) 0.45476(12) 1.04326(14) 0.0281(7) Uani 1 1 d . . .
C14 C 0.3695(3) 0.43841(14) 1.08946(15) 0.0399(9) Uani 1 1 d . . .
H14 H 0.4443 0.4280 1.0867 0.048 Uiso 1 1 calc R . .
C15 C 0.3180(3) 0.44063(13) 1.13915(16) 0.0393(9) Uani 1 1 d . . .
H15 H 0.3511 0.4317 1.1783 0.047 Uiso 1 1 calc R . .
N21 N 0.2035(2) 0.47679(10) 0.94464(12) 0.0283(6) Uani 1 1 d . . .
C22 C 0.2966(3) 0.46094(12) 0.98029(15) 0.0303(7) Uani 1 1 d . . .
C23 C 0.3975(3) 0.45203(15) 0.95816(17) 0.0472(10) Uani 1 1 d . . .
H23 H 0.4614 0.4406 0.9842 0.057 Uiso 1 1 calc R . .
C24 C 0.4044(3) 0.45985(17) 0.89848(17) 0.0557(11) Uani 1 1 d . . .
H24 H 0.4726 0.4541 0.8829 0.067 Uiso 1 1 calc R . .
C25 C 0.3093(3) 0.47625(15) 0.86195(17) 0.0459(9) Uani 1 1 d . . .
H25 H 0.3108 0.4820 0.8206 0.055 Uiso 1 1 calc R . .
C26 C 0.2128(3) 0.48405(12) 0.88665(15) 0.0337(8) Uani 1 1 d . . .
H26 H 0.1482 0.4953 0.8611 0.040 Uiso 1 1 calc R . .
N31 N -0.0209(2) 0.56948(10) 0.85606(11) 0.0284(6) Uani 1 1 d . . .
N32 N 0.0363(2) 0.56612(9) 0.91208(11) 0.0266(6) Uani 1 1 d . . .
C33 C 0.1187(2) 0.60279(12) 0.91372(14) 0.0269(7) Uani 1 1 d . . .
C34 C 0.1147(3) 0.62935(13) 0.85902(14) 0.0344(8) Uani 1 1 d . . .
H34 H 0.1632 0.6568 0.8484 0.041 Uiso 1 1 calc R . .
C35 C 0.0254(3) 0.60706(12) 0.82429(14) 0.0337(8) Uani 1 1 d . . .
H35 H 0.0001 0.6165 0.7841 0.040 Uiso 1 1 calc R . .
N41 N 0.1814(2) 0.57882(10) 1.01479(11) 0.0275(6) Uani 1 1 d . . .
C42 C 0.1943(2) 0.61100(12) 0.96916(14) 0.0288(7) Uani 1 1 d . . .
C43 C 0.2734(3) 0.65236(13) 0.97277(16) 0.0429(9) Uani 1 1 d . . .
H43 H 0.2806 0.6743 0.9392 0.051 Uiso 1 1 calc R . .
C44 C 0.3404(3) 0.66058(15) 1.02581(17) 0.0508(11) Uani 1 1 d . . .
H44 H 0.3943 0.6886 1.0294 0.061 Uiso 1 1 calc R . .
C45 C 0.3291(3) 0.62787(13) 1.07390(16) 0.0408(9) Uani 1 1 d . . .
H45 H 0.3742 0.6329 1.1112 0.049 Uiso 1 1 calc R . .
C46 C 0.2492(3) 0.58742(12) 1.06571(15) 0.0325(8) Uani 1 1 d . . .
H46 H 0.2421 0.5643 1.0984 0.039 Uiso 1 1 calc R . .
N51 N 0.0826(2) 0.52542(11) 1.15904(11) 0.0295(6) Uani 1 1 d . . .
N52 N 0.0361(2) 0.54773(10) 1.10685(11) 0.0258(6) Uani 1 1 d . . .
C53 C 0.0156(3) 0.59907(13) 1.11898(15) 0.0308(8) Uani 1 1 d . . .
C54 C 0.0489(3) 0.61023(14) 1.17918(15) 0.0428(9) Uani 1 1 d . . .
H54 H 0.0440 0.6436 1.1992 0.051 Uiso 1 1 calc R . .
C55 C 0.0900(3) 0.56251(14) 1.20271(15) 0.0398(9) Uani 1 1 d . . .
H55 H 0.1190 0.5565 1.2432 0.048 Uiso 1 1 calc R . .
N61 N 0.0567(2) 0.38614(10) 0.98334(11) 0.0284(6) Uani 1 1 d . . .
C62 C 0.0315(3) 0.36445(12) 0.92913(15) 0.0318(8) Uani 1 1 d . . .
C63 C 0.0463(3) 0.30959(13) 0.91761(18) 0.0457(10) Uani 1 1 d . . .
H63 H 0.0272 0.2955 0.8786 0.055 Uiso 1 1 calc R . .
C64 C 0.0893(3) 0.27644(14) 0.96389(19) 0.0509(11) Uani 1 1 d . . .
H64 H 0.1004 0.2392 0.9573 0.061 Uiso 1 1 calc R . .
C65 C 0.1157(3) 0.29825(13) 1.01980(18) 0.0424(9) Uani 1 1 d . . .
H65 H 0.1454 0.2763 1.0525 0.051 Uiso 1 1 calc R . .
C66 C 0.0982(3) 0.35263(13) 1.02742(16) 0.0360(8) Uani 1 1 d . . .
H66 H 0.1167 0.3673 1.0662 0.043 Uiso 1 1 calc R . .
N111 N 0.1081(2) 0.39149(9) 0.60143(11) 0.0266(6) Uani 1 1 d . . .
N112 N 0.1056(2) 0.41240(9) 0.54593(11) 0.0267(6) Uani 1 1 d . . .
C113 C 0.1734(2) 0.38132(11) 0.51804(14) 0.0256(7) Uani 1 1 d . . .
C114 C 0.2200(3) 0.34014(12) 0.55660(14) 0.0300(7) Uani 1 1 d . . .
H114 H 0.2709 0.3128 0.5484 0.036 Uiso 1 1 calc R . .
C115 C 0.1761(2) 0.34818(12) 0.60804(14) 0.0303(8) Uani 1 1 d . . .
H115 H 0.1909 0.3268 0.6430 0.036 Uiso 1 1 calc R . .
N121 N 0.1383(2) 0.43655(10) 0.43121(11) 0.0283(6) Uani 1 1 d . . .
C122 C 0.1897(2) 0.39238(12) 0.45695(14) 0.0277(7) Uani 1 1 d . . .
C123 C 0.2546(3) 0.35902(14) 0.42685(16) 0.0465(10) Uani 1 1 d . . .
H123 H 0.2883 0.3279 0.4459 0.056 Uiso 1 1 calc R . .
C124 C 0.2707(3) 0.37078(16) 0.36943(18) 0.0593(12) Uani 1 1 d . . .
H124 H 0.3154 0.3482 0.3483 0.071 Uiso 1 1 calc R . .
C125 C 0.2199(3) 0.41638(14) 0.34312(15) 0.0419(9) Uani 1 1 d . . .
H125 H 0.2294 0.4260 0.3036 0.050 Uiso 1 1 calc R . .
C126 C 0.1558(3) 0.44724(12) 0.37530(14) 0.0309(8) Uani 1 1 d . . .
H126 H 0.1213 0.4784 0.3567 0.037 Uiso 1 1 calc R . .
N131 N 0.0836(2) 0.47491(10) 0.65975(11) 0.0269(6) Uani 1 1 d . . .
N132 N 0.0800(2) 0.51242(9) 0.61590(11) 0.0259(6) Uani 1 1 d . . .
C133 C 0.1227(3) 0.55793(12) 0.64232(13) 0.0276(7) Uani 1 1 d . . .
C134 C 0.1532(3) 0.54914(13) 0.70350(14) 0.0337(8) Uani 1 1 d . . .
H134 H 0.1854 0.5743 0.7324 0.040 Uiso 1 1 calc R . .
C135 C 0.1265(3) 0.49637(13) 0.71273(14) 0.0332(7) Uani 1 1 d . . .
H135 H 0.1364 0.4781 0.7499 0.040 Uiso 1 1 calc R . .
N141 N 0.0928(2) 0.60399(10) 0.54895(11) 0.0287(6) Uani 1 1 d . . .
C142 C 0.1326(3) 0.60673(12) 0.60795(14) 0.0298(7) Uani 1 1 d . . .
C143 C 0.1816(3) 0.65297(13) 0.63406(16) 0.0457(10) Uani 1 1 d . . .
H143 H 0.2086 0.6536 0.6754 0.055 Uiso 1 1 calc R . .
C144 C 0.1904(3) 0.69790(14) 0.59935(16) 0.0515(11) Uani 1 1 d . . .
H144 H 0.2238 0.7299 0.6165 0.062 Uiso 1 1 calc R . .
C145 C 0.1504(3) 0.69612(13) 0.53937(16) 0.0403(9) Uani 1 1 d . . .
H145 H 0.1555 0.7265 0.5144 0.048 Uiso 1 1 calc R . .
C146 C 0.1030(3) 0.64883(12) 0.51708(15) 0.0334(8) Uani 1 1 d . . .
H146 H 0.0751 0.6478 0.4759 0.040 Uiso 1 1 calc R . .
N151 N 0.0831(2) 0.58115(9) 0.37810(11) 0.0251(6) Uani 1 1 d . . .
N152 N 0.1198(2) 0.55649(9) 0.43071(11) 0.0268(6) Uani 1 1 d . . .
C153 C 0.2319(3) 0.56249(12) 0.43823(14) 0.0277(7) Uani 1 1 d . . .
C154 C 0.2667(3) 0.58959(12) 0.39018(14) 0.0306(7) Uani 1 1 d . . .
H154 H 0.3409 0.5983 0.3842 0.037 Uiso 1 1 calc R . .
C155 C 0.1701(3) 0.60097(12) 0.35358(14) 0.0300(7) Uani 1 1 d . . .
H155 H 0.1652 0.6198 0.3168 0.036 Uiso 1 1 calc R . .
N161 N 0.2463(2) 0.51081(9) 0.52819(12) 0.0284(6) Uani 1 1 d . . .
C162 C 0.2981(3) 0.54314(12) 0.49326(14) 0.0297(7) Uani 1 1 d . . .
C163 C 0.4084(3) 0.55923(13) 0.50769(15) 0.0357(8) Uani 1 1 d . . .
H163 H 0.4410 0.5834 0.4824 0.043 Uiso 1 1 calc R . .
C164 C 0.4706(3) 0.54000(13) 0.55884(16) 0.0393(8) Uani 1 1 d . . .
H164 H 0.5463 0.5505 0.5695 0.047 Uiso 1 1 calc R . .
C165 C 0.4198(3) 0.50522(13) 0.59387(15) 0.0372(8) Uani 1 1 d . . .
H165 H 0.4605 0.4905 0.6289 0.045 Uiso 1 1 calc R . .
C166 C 0.3086(3) 0.49186(12) 0.57744(14) 0.0319(8) Uani 1 1 d . . .
H166 H 0.2744 0.4680 0.6024 0.038 Uiso 1 1 calc R . .
B200 B 0.3900(3) 0.73900(14) 1.32563(17) 0.0324(9) Uani 1 1 d . . .
C211 C 0.4202(3) 0.78731(15) 1.28099(17) 0.0439(9) Uani 1 1 d . . .
C212 C 0.4547(4) 0.77779(18) 1.2255(2) 0.0631(12) Uani 1 1 d . . .
H212 H 0.4669 0.7417 1.2142 0.076 Uiso 1 1 calc R . .
C213 C 0.4721(4) 0.8190(2) 1.1862(2) 0.0860(17) Uani 1 1 d . . .
H213 H 0.4929 0.8107 1.1482 0.103 Uiso 1 1 calc R . .
C214 C 0.4590(4) 0.8721(2) 1.2025(3) 0.0896(19) Uani 1 1 d . . .
H214 H 0.4739 0.9005 1.1766 0.107 Uiso 1 1 calc R . .
C215 C 0.4240(3) 0.88370(17) 1.2566(2) 0.0692(14) Uani 1 1 d . . .
H215 H 0.4137 0.9200 1.2679 0.083 Uiso 1 1 calc R . .
C216 C 0.4042(3) 0.84195(14) 1.29427(19) 0.0485(10) Uani 1 1 d . . .
H216 H 0.3784 0.8506 1.3309 0.058 Uiso 1 1 calc R . .
C221 C 0.2536(3) 0.74099(11) 1.32383(15) 0.0305(8) Uani 1 1 d . . .
C222 C 0.1839(3) 0.75089(12) 1.26925(15) 0.0392(8) Uani 1 1 d . . .
H222 H 0.2179 0.7580 1.2346 0.047 Uiso 1 1 calc R . .
C223 C 0.0685(3) 0.75052(14) 1.26455(17) 0.0461(9) Uani 1 1 d . . .
H223 H 0.0254 0.7568 1.2270 0.055 Uiso 1 1 calc R . .
C224 C 0.0156(3) 0.74126(14) 1.3134(2) 0.0551(11) Uani 1 1 d . . .
H224 H -0.0637 0.7408 1.3098 0.066 Uiso 1 1 calc R . .
C225 C 0.0790(3) 0.73260(14) 1.36756(19) 0.0466(10) Uani 1 1 d . . .
H225 H 0.0435 0.7265 1.4019 0.056 Uiso 1 1 calc R . .
C226 C 0.1946(3) 0.73269(12) 1.37228(16) 0.0338(8) Uani 1 1 d . . .
H226 H 0.2361 0.7268 1.4104 0.041 Uiso 1 1 calc R . .
C231 C 0.4569(3) 0.74728(12) 1.39334(15) 0.0331(7) Uani 1 1 d . . .
C232 C 0.4442(3) 0.71003(13) 1.43922(15) 0.0371(8) Uani 1 1 d . . .
H232 H 0.3941 0.6807 1.4304 0.044 Uiso 1 1 calc R . .
C233 C 0.5010(3) 0.71408(14) 1.49617(16) 0.0437(9) Uani 1 1 d . . .
H233 H 0.4892 0.6880 1.5253 0.052 Uiso 1 1 calc R . .
C234 C 0.5748(3) 0.75588(14) 1.51082(19) 0.0497(11) Uani 1 1 d . . .
H234 H 0.6135 0.7592 1.5500 0.060 Uiso 1 1 calc R . .
C235 C 0.5910(3) 0.79238(15) 1.46763(19) 0.0496(10) Uani 1 1 d . . .
H235 H 0.6426 0.8210 1.4768 0.060 Uiso 1 1 calc R . .
C236 C 0.5336(3) 0.78833(13) 1.41084(17) 0.0406(9) Uani 1 1 d . . .
H236 H 0.5469 0.8147 1.3823 0.049 Uiso 1 1 calc R . .
C241 C 0.4263(3) 0.67979(13) 1.30082(14) 0.0301(7) Uani 1 1 d . . .
C242 C 0.3571(3) 0.64820(13) 1.25997(14) 0.0358(8) Uani 1 1 d . . .
H242 H 0.2848 0.6615 1.2455 0.043 Uiso 1 1 calc R . .
C243 C 0.3886(3) 0.59862(14) 1.23955(15) 0.0386(8) Uani 1 1 d . . .
H243 H 0.3382 0.5788 1.2119 0.046 Uiso 1 1 calc R . .
C244 C 0.4935(3) 0.57792(14) 1.25944(14) 0.0406(9) Uani 1 1 d . . .
H244 H 0.5158 0.5439 1.2460 0.049 Uiso 1 1 calc R . .
C245 C 0.5646(3) 0.60792(14) 1.29915(16) 0.0414(9) Uani 1 1 d . . .
H245 H 0.6372 0.5947 1.3130 0.050 Uiso 1 1 calc R . .
C246 C 0.5310(3) 0.65725(14) 1.31905(15) 0.0374(8) Uani 1 1 d . . .
H246 H 0.5820 0.6768 1.3466 0.045 Uiso 1 1 calc R . .
C311 C 0.7344(11) 0.8267(6) 1.6868(8) 0.143(3) Uani 0.608(4) 1 d PD A 1
H31F H 0.6615 0.8406 1.6942 0.215 Uiso 0.608(4) 1 calc PR A 1
H31G H 0.7471 0.8362 1.6463 0.215 Uiso 0.608(4) 1 calc PR A 1
H31H H 0.7933 0.8426 1.7155 0.215 Uiso 0.608(4) 1 calc PR A 1
C312 C 0.7360(14) 0.7703(6) 1.6931(8) 0.143(3) Uani 0.608(4) 1 d PD A 1
H31L H 0.6650 0.7538 1.6749 0.172 Uiso 0.608(4) 1 calc PR A 1
H31M H 0.7990 0.7539 1.6757 0.172 Uiso 0.608(4) 1 calc PR A 1
O313 O 0.7500(4) 0.7660(3) 1.7536(3) 0.099(2) Uani 0.608(4) 1 d PD A 1
C314 C 0.7421(9) 0.7094(5) 1.7623(6) 0.143(3) Uani 0.608(4) 1 d PD A 1
H31A H 0.6682 0.6959 1.7440 0.172 Uiso 0.608(4) 1 calc PR A 1
H31E H 0.8007 0.6903 1.7438 0.172 Uiso 0.608(4) 1 calc PR A 1
C315 C 0.7559(8) 0.7009(5) 1.8218(5) 0.143(3) Uani 0.608(4) 1 d PD A 1
H31B H 0.7383 0.6633 1.8299 0.215 Uiso 0.608(4) 1 calc PR A 1
H31C H 0.7058 0.7248 1.8403 0.215 Uiso 0.608(4) 1 calc PR A 1
H31D H 0.8335 0.7086 1.8382 0.215 Uiso 0.608(4) 1 calc PR A 1
O300 O 0.7397(10) 0.7572(4) 1.6545(6) 0.105(4) Uani 0.392(4) 1 d P A 2
C300 C 0.7052(9) 0.8030(6) 1.6729(6) 0.069(4) Uani 0.392(4) 1 d PD A 2
C301 C 0.6022(11) 0.8258(5) 1.6504(5) 0.079(4) Uani 0.392(4) 1 d PD A 2
H30A H 0.6130 0.8520 1.6193 0.119 Uiso 0.392(4) 1 calc PR A 2
H30B H 0.5703 0.8439 1.6826 0.119 Uiso 0.392(4) 1 calc PR A 2
H30C H 0.5511 0.7974 1.6334 0.119 Uiso 0.392(4) 1 calc PR A 2
C302 C 0.7833(10) 0.8401(6) 1.7078(7) 0.080(5) Uani 0.392(4) 1 d PD A 2
H30D H 0.8215 0.8212 1.7426 0.119 Uiso 0.392(4) 1 calc PR A 2
H30E H 0.7418 0.8708 1.7208 0.119 Uiso 0.392(4) 1 calc PR A 2
H30F H 0.8385 0.8530 1.6831 0.119 Uiso 0.392(4) 1 calc PR A 2

loop_
_atom_site_aniso_label
_atom_site_aniso_U_11
_atom_site_aniso_U_22
_atom_site_aniso_U_33
_atom_site_aniso_U_23
_atom_site_aniso_U_13
_atom_site_aniso_U_12
Nd1 0.02472(12) 0.02332(12) 0.02112(13) 0.00179(12) -0.00001(10) -0.00240(11)
B1 0.039(2) 0.034(2) 0.021(2) 0.0062(17) -0.0037(17) -0.0037(18)
Nd2 0.03251(14) 0.02173(12) 0.02007(13) -0.00016(12) 0.00146(10) 0.00512(11)
B2 0.038(2) 0.0264(19) 0.0194(19) 0.0033(16) 0.0040(16) 0.0006(16)
N11 0.0317(15) 0.0290(14) 0.0239(15) 0.0043(12) -0.0021(12) -0.0026(11)
N12 0.0267(14) 0.0255(14) 0.0241(14) 0.0014(11) -0.0007(11) -0.0019(11)
C13 0.0257(17) 0.0266(17) 0.0314(19) 0.0005(14) 0.0014(14) 0.0000(13)
C14 0.0271(18) 0.050(2) 0.041(2) 0.0042(18) -0.0009(16) 0.0076(16)
C15 0.0310(19) 0.046(2) 0.037(2) 0.0081(17) -0.0073(16) 0.0058(16)
N21 0.0291(15) 0.0262(14) 0.0291(16) 0.0005(12) 0.0023(12) -0.0007(11)
C22 0.0257(17) 0.0305(18) 0.035(2) -0.0012(15) 0.0063(15) -0.0023(14)
C23 0.029(2) 0.066(3) 0.046(2) 0.002(2) 0.0041(17) 0.0067(18)
C24 0.033(2) 0.090(3) 0.047(3) -0.006(2) 0.0120(19) 0.007(2)
C25 0.040(2) 0.064(2) 0.036(2) -0.0006(19) 0.0105(18) 0.0012(19)
C26 0.0327(19) 0.0336(19) 0.035(2) -0.0009(15) 0.0037(16) 0.0008(14)
N31 0.0343(15) 0.0273(14) 0.0231(15) 0.0010(12) 0.0022(12) -0.0027(12)
N32 0.0285(14) 0.0250(14) 0.0251(15) 0.0048(11) -0.0006(12) -0.0022(11)
C33 0.0288(17) 0.0228(16) 0.0295(18) 0.0025(14) 0.0059(14) -0.0021(13)
C34 0.040(2) 0.0310(18) 0.035(2) 0.0064(15) 0.0121(16) -0.0053(15)
C35 0.043(2) 0.0320(18) 0.0265(18) 0.0086(15) 0.0063(16) 0.0009(15)
N41 0.0289(14) 0.0275(14) 0.0256(15) 0.0002(12) 0.0017(12) -0.0023(11)
C42 0.0263(17) 0.0258(17) 0.0344(19) 0.0040(15) 0.0045(15) -0.0007(13)
C43 0.041(2) 0.040(2) 0.046(2) 0.0149(18) -0.0010(18) -0.0130(17)
C44 0.047(2) 0.048(2) 0.054(3) 0.011(2) -0.007(2) -0.0269(18)
C45 0.035(2) 0.044(2) 0.039(2) 0.0003(17) -0.0080(16) -0.0125(16)
C46 0.0304(18) 0.0316(18) 0.035(2) 0.0039(15) 0.0024(15) -0.0010(14)
N51 0.0318(16) 0.0335(15) 0.0220(15) -0.0009(13) -0.0008(12) -0.0047(13)
N52 0.0255(14) 0.0265(14) 0.0250(15) -0.0016(12) 0.0022(11) -0.0041(11)
C53 0.0291(18) 0.0291(18) 0.034(2) -0.0039(15) 0.0039(15) -0.0058(14)
C54 0.053(2) 0.040(2) 0.034(2) -0.0116(17) -0.0002(18) -0.0036(18)
C55 0.050(2) 0.043(2) 0.0239(19) -0.0085(17) -0.0029(16) -0.0070(17)
N61 0.0249(14) 0.0290(14) 0.0307(16) 0.0023(12) 0.0017(12) -0.0015(11)
C62 0.0292(18) 0.0237(16) 0.043(2) -0.0023(15) 0.0046(15) -0.0042(14)
C63 0.051(2) 0.0299(19) 0.056(3) -0.0091(18) 0.0034(19) -0.0024(17)
C64 0.050(2) 0.0229(19) 0.079(3) -0.002(2) 0.008(2) 0.0034(17)
C65 0.038(2) 0.032(2) 0.057(3) 0.0069(18) 0.0025(19) 0.0020(16)
C66 0.0318(19) 0.035(2) 0.041(2) 0.0058(17) 0.0031(16) -0.0004(15)
N111 0.0325(15) 0.0235(14) 0.0227(15) 0.0020(11) -0.0005(12) 0.0044(11)
N112 0.0341(15) 0.0230(14) 0.0218(14) -0.0004(11) 0.0001(12) 0.0022(11)
C113 0.0281(17) 0.0189(16) 0.0286(18) 0.0000(13) -0.0010(14) 0.0003(13)
C114 0.0316(18) 0.0240(17) 0.034(2) 0.0011(14) 0.0023(15) 0.0057(14)
C115 0.0305(18) 0.0271(17) 0.032(2) 0.0069(15) -0.0019(15) 0.0040(14)
N121 0.0334(15) 0.0248(14) 0.0261(15) -0.0016(12) 0.0013(12) 0.0034(11)
C122 0.0270(17) 0.0233(16) 0.0326(19) -0.0025(14) 0.0037(14) 0.0024(13)
C123 0.060(2) 0.039(2) 0.044(2) 0.0050(18) 0.020(2) 0.0216(19)
C124 0.080(3) 0.057(3) 0.049(3) 0.008(2) 0.034(2) 0.035(2)
C125 0.051(2) 0.046(2) 0.030(2) 0.0027(17) 0.0116(17) 0.0154(18)
C126 0.0366(19) 0.0290(18) 0.0260(18) 0.0019(15) 0.0002(15) 0.0063(14)
N131 0.0330(15) 0.0253(14) 0.0218(15) 0.0004(12) 0.0013(12) 0.0018(12)
N132 0.0339(15) 0.0224(14) 0.0205(14) -0.0023(10) -0.0003(11) 0.0019(10)
C133 0.0330(18) 0.0245(17) 0.0248(18) -0.0012(14) 0.0026(14) 0.0043(14)
C134 0.040(2) 0.0348(19) 0.0255(18) -0.0084(15) 0.0001(15) -0.0046(15)
C135 0.0388(18) 0.0392(19) 0.0203(15) -0.0037(17) -0.0009(13) -0.0023(16)
N141 0.0346(15) 0.0261(14) 0.0249(15) -0.0018(12) 0.0026(12) 0.0047(12)
C142 0.0338(18) 0.0276(17) 0.0276(19) -0.0040(15) 0.0029(15) 0.0038(14)
C143 0.071(3) 0.0284(19) 0.035(2) -0.0061(17) -0.0031(19) -0.0107(18)
C144 0.081(3) 0.028(2) 0.042(2) -0.0063(18) -0.004(2) -0.0125(19)
C145 0.057(2) 0.0254(18) 0.037(2) 0.0005(16) 0.0027(18) -0.0004(16)
C146 0.042(2) 0.0291(19) 0.0292(19) -0.0018(15) 0.0032(16) 0.0046(15)
N151 0.0317(15) 0.0225(13) 0.0209(14) -0.0011(11) 0.0027(12) 0.0004(11)
N152 0.0351(16) 0.0225(13) 0.0218(14) 0.0004(11) -0.0002(12) 0.0021(11)
C153 0.0350(19) 0.0229(16) 0.0250(17) -0.0031(14) 0.0028(14) 0.0022(14)
C154 0.0340(18) 0.0270(17) 0.0316(19) -0.0036(15) 0.0077(15) -0.0047(14)
C155 0.040(2) 0.0222(16) 0.0274(18) -0.0011(14) 0.0021(15) -0.0001(14)
N161 0.0345(15) 0.0230(15) 0.0273(15) -0.0033(11) 0.0025(12) 0.0045(11)
C162 0.0339(19) 0.0258(17) 0.0291(19) -0.0051(14) 0.0033(15) 0.0028(14)
C163 0.036(2) 0.0346(19) 0.035(2) 0.0010(16) 0.0017(16) 0.0012(15)
C164 0.0323(19) 0.043(2) 0.041(2) -0.0035(18) 0.0008(16) 0.0001(16)
C165 0.0384(19) 0.038(2) 0.0324(18) -0.0036(17) -0.0050(15) 0.0084(16)
C166 0.0403(19) 0.0297(19) 0.0248(17) 0.0014(14) 0.0013(14) 0.0043(14)
B200 0.038(2) 0.030(2) 0.030(2) 0.0041(16) 0.0072(17) 0.0017(16)
C211 0.039(2) 0.046(2) 0.048(2) 0.0161(19) 0.0126(18) 0.0042(17)
C212 0.070(3) 0.064(3) 0.061(3) 0.027(2) 0.026(2) 0.011(2)
C213 0.090(4) 0.094(4) 0.083(4) 0.050(3) 0.044(3) 0.024(3)
C214 0.073(3) 0.086(4) 0.116(5) 0.070(4) 0.034(3) 0.018(3)
C215 0.045(3) 0.047(3) 0.116(4) 0.039(3) 0.009(3) 0.002(2)
C216 0.038(2) 0.037(2) 0.071(3) 0.019(2) 0.010(2) 0.0018(17)
C221 0.0344(18) 0.0224(18) 0.0342(19) 0.0015(14) 0.0028(15) 0.0026(13)
C222 0.052(2) 0.0319(18) 0.0331(19) -0.0017(17) 0.0043(16) 0.0030(18)
C223 0.045(2) 0.041(2) 0.047(2) -0.004(2) -0.0138(18) 0.0001(19)
C224 0.034(2) 0.045(3) 0.085(3) 0.009(2) 0.000(2) -0.0123(17)
C225 0.046(2) 0.0348(19) 0.062(3) 0.0094(19) 0.017(2) -0.0042(17)
C226 0.041(2) 0.0250(16) 0.035(2) 0.0034(14) 0.0034(16) -0.0004(14)
C231 0.0347(17) 0.0279(17) 0.0365(19) -0.0049(17) 0.0047(14) 0.0021(16)
C232 0.041(2) 0.0313(18) 0.037(2) -0.0019(16) -0.0014(16) 0.0045(15)
C233 0.055(2) 0.0386(19) 0.035(2) -0.0054(18) -0.0012(17) 0.0195(19)
C234 0.050(2) 0.041(2) 0.052(3) -0.020(2) -0.0131(19) 0.0219(19)
C235 0.039(2) 0.040(2) 0.068(3) -0.018(2) -0.004(2) 0.0027(17)
C236 0.037(2) 0.0329(19) 0.052(2) -0.0029(17) 0.0063(18) -0.0005(16)
C241 0.0349(19) 0.0330(18) 0.0231(18) 0.0054(14) 0.0070(15) -0.0002(15)
C242 0.0362(19) 0.046(2) 0.0262(19) -0.0009(16) 0.0071(15) 0.0036(16)
C243 0.046(2) 0.040(2) 0.029(2) -0.0025(16) 0.0047(16) -0.0036(17)
C244 0.055(2) 0.037(2) 0.033(2) 0.0019(16) 0.0146(19) 0.0056(18)
C245 0.039(2) 0.042(2) 0.043(2) 0.0057(18) 0.0062(18) 0.0107(17)
C246 0.039(2) 0.039(2) 0.033(2) 0.0020(16) 0.0023(16) 0.0019(16)
C311 0.083(4) 0.142(6) 0.209(10) -0.071(8) 0.034(6) -0.025(4)
C312 0.083(4) 0.142(6) 0.209(10) -0.071(8) 0.034(6) -0.025(4)
O313 0.052(3) 0.185(7) 0.059(4) 0.027(4) 0.000(3) -0.004(4)
C314 0.083(4) 0.142(6) 0.209(10) -0.071(8) 0.034(6) -0.025(4)
C315 0.083(4) 0.142(6) 0.209(10) -0.071(8) 0.034(6) -0.025(4)
O300 0.133(10) 0.064(6) 0.127(10) -0.024(6) 0.047(8) -0.019(6)
C300 0.045(8) 0.087(10) 0.076(9) -0.064(8) 0.009(6) -0.033(7)
C301 0.101(11) 0.066(8) 0.074(9) -0.005(7) 0.024(8) 0.020(7)
C302 0.035(7) 0.107(11) 0.097(11) -0.056(9) 0.011(7) 0.001(7)

loop_
_atom_type_symbol
_atom_type_description
_atom_type_scat_dispersion_real
_atom_type_scat_dispersion_imag
_atom_type_scat_source
C C 0.0033 0.0016 'International Tables Vol C Tables 4.2.6.8 and 6.1.1.4'
H H 0.0000 0.0000 'International Tables Vol C Tables 4.2.6.8 and 6.1.1.4'
B B 0.0013 0.0007 'International Tables Vol C Tables 4.2.6.8 and 6.1.1.4'
N N 0.0061 0.0033 'International Tables Vol C Tables 4.2.6.8 and 6.1.1.4'
Nd Nd -0.1943 3.0179 'International Tables Vol C Tables 4.2.6.8 and 6.1.1.4'
O O 0.0106 0.0060 'International Tables Vol C Tables 4.2.6.8 and 6.1.1.4'

loop_
_geom_angle_atom_site_label_1
_geom_angle_atom_site_label_2
_geom_angle_atom_site_label_3
_geom_angle
_geom_angle_site_symmetry_1
_geom_angle_site_symmetry_3
_geom_angle_publ_flag
N32 Nd1 N32 180.000(1) 3_567 . ?
N32 Nd1 N52 67.61(7) 3_567 . ?
N32 Nd1 N52 112.39(7) . . ?
N32 Nd1 N52 112.39(7) 3_567 3_567 ?
N32 Nd1 N52 67.61(7) . 3_567 ?
N52 Nd1 N52 180.000(1) . 3_567 ?
N32 Nd1 N12 67.95(7) 3_567 . ?
N32 Nd1 N12 112.05(7) . . ?
N52 Nd1 N12 68.14(7) . . ?
N52 Nd1 N12 111.86(7) 3_567 . ?
N32 Nd1 N12 112.05(7) 3_567 3_567 ?
N32 Nd1 N12 67.95(7) . 3_567 ?
N52 Nd1 N12 111.86(7) . 3_567 ?
N52 Nd1 N12 68.14(7) 3_567 3_567 ?
N12 Nd1 N12 180.0 . 3_567 ?
N32 Nd1 N41 58.49(7) 3_567 3_567 ?
N32 Nd1 N41 121.51(7) . 3_567 ?
N52 Nd1 N41 115.36(7) . 3_567 ?
N52 Nd1 N41 64.64(7) 3_567 3_567 ?
N12 Nd1 N41 115.66(7) . 3_567 ?
N12 Nd1 N41 64.34(7) 3_567 3_567 ?
N32 Nd1 N41 121.51(7) 3_567 . ?
N32 Nd1 N41 58.49(7) . . ?
N52 Nd1 N41 64.64(7) . . ?
N52 Nd1 N41 115.36(7) 3_567 . ?
N12 Nd1 N41 64.34(7) . . ?
N12 Nd1 N41 115.66(7) 3_567 . ?
N41 Nd1 N41 180.00(7) 3_567 . ?
N32 Nd1 N61 64.46(7) 3_567 . ?
N32 Nd1 N61 115.54(7) . . ?
N52 Nd1 N61 121.87(7) . . ?
N52 Nd1 N61 58.13(7) 3_567 . ?
N12 Nd1 N61 64.79(7) . . ?
N12 Nd1 N61 115.21(7) 3_567 . ?
N41 Nd1 N61 61.74(7) 3_567 . ?
N41 Nd1 N61 118.26(7) . . ?
N32 Nd1 N61 115.54(7) 3_567 3_567 ?
N32 Nd1 N61 64.46(7) . 3_567 ?
N52 Nd1 N61 58.13(7) . 3_567 ?
N52 Nd1 N61 121.87(7) 3_567 3_567 ?
N12 Nd1 N61 115.21(7) . 3_567 ?
N12 Nd1 N61 64.79(7) 3_567 3_567 ?
N41 Nd1 N61 118.26(7) 3_567 3_567 ?
N41 Nd1 N61 61.74(7) . 3_567 ?
N61 Nd1 N61 180.000(1) . 3_567 ?
N32 Nd1 N21 64.77(7) 3_567 3_567 ?
N32 Nd1 N21 115.23(7) . 3_567 ?
N52 Nd1 N21 64.83(7) . 3_567 ?
N52 Nd1 N21 115.17(7) 3_567 3_567 ?
N12 Nd1 N21 122.44(7) . 3_567 ?
N12 Nd1 N21 57.56(7) 3_567 3_567 ?
N41 Nd1 N21 61.76(7) 3_567 3_567 ?
N41 Nd1 N21 118.24(7) . 3_567 ?
N61 Nd1 N21 117.48(7) . 3_567 ?
N61 Nd1 N21 62.52(7) 3_567 3_567 ?
N32 Nd1 N21 115.23(7) 3_567 . ?
N32 Nd1 N21 64.77(7) . . ?
N52 Nd1 N21 115.17(7) . . ?
N52 Nd1 N21 64.83(7) 3_567 . ?
N12 Nd1 N21 57.56(7) . . ?
N12 Nd1 N21 122.44(7) 3_567 . ?
N41 Nd1 N21 118.24(7) 3_567 . ?
N41 Nd1 N21 61.76(7) . . ?
N61 Nd1 N21 62.52(7) . . ?
N61 Nd1 N21 117.48(7) 3_567 . ?
N21 Nd1 N21 180.0 3_567 . ?
N31 B1 N51 109.0(3) 3_567 . ?
N31 B1 N11 109.8(3) 3_567 . ?
N51 B1 N11 109.5(3) . . ?
N112 Nd2 N112 180.00(10) . 3_566 ?
N112 Nd2 N152 67.05(8) . 3_566 ?
N112 Nd2 N152 112.95(8) 3_566 3_566 ?
N112 Nd2 N152 112.95(8) . . ?
N112 Nd2 N152 67.05(8) 3_566 . ?
N152 Nd2 N152 180.00(8) 3_566 . ?
N112 Nd2 N132 67.75(7) . . ?
N112 Nd2 N132 112.25(7) 3_566 . ?
N152 Nd2 N132 68.79(7) 3_566 . ?
N152 Nd2 N132 111.21(7) . . ?
N112 Nd2 N132 112.25(7) . 3_566 ?
N112 Nd2 N132 67.75(7) 3_566 3_566 ?
N152 Nd2 N132 111.21(7) 3_566 3_566 ?
N152 Nd2 N132 68.79(7) . 3_566 ?
N132 Nd2 N132 180.0 . 3_566 ?
N112 Nd2 N121 120.93(7) . 3_566 ?
N112 Nd2 N121 59.07(7) 3_566 3_566 ?
N152 Nd2 N121 64.68(7) 3_566 3_566 ?
N152 Nd2 N121 115.32(7) . 3_566 ?
N132 Nd2 N121 64.54(7) . 3_566 ?
N132 Nd2 N121 115.46(7) 3_566 3_566 ?
N112 Nd2 N121 59.07(7) . . ?
N112 Nd2 N121 120.93(7) 3_566 . ?
N152 Nd2 N121 115.32(7) 3_566 . ?
N152 Nd2 N121 64.68(7) . . ?
N132 Nd2 N121 115.46(7) . . ?
N132 Nd2 N121 64.54(7) 3_566 . ?
N121 Nd2 N121 180.00(8) 3_566 . ?
N112 Nd2 N141 64.73(7) . 3_566 ?
N112 Nd2 N141 115.27(7) 3_566 3_566 ?
N152 Nd2 N141 63.66(7) 3_566 3_566 ?
N152 Nd2 N141 116.34(7) . 3_566 ?
N132 Nd2 N141 122.16(7) . 3_566 ?
N132 Nd2 N141 57.84(7) 3_566 3_566 ?
N121 Nd2 N141 117.23(7) 3_566 3_566 ?
N121 Nd2 N141 62.77(7) . 3_566 ?
N112 Nd2 N141 115.27(7) . . ?
N112 Nd2 N141 64.73(7) 3_566 . ?
N152 Nd2 N141 116.34(7) 3_566 . ?
N152 Nd2 N141 63.66(7) . . ?
N132 Nd2 N141 57.84(7) . . ?
N132 Nd2 N141 122.16(7) 3_566 . ?
N121 Nd2 N141 62.77(7) 3_566 . ?
N121 Nd2 N141 117.23(7) . . ?
N141 Nd2 N141 180.00(5) 3_566 . ?
N112 Nd2 N161 64.91(7) . . ?
N112 Nd2 N161 115.09(7) 3_566 . ?
N152 Nd2 N161 121.78(7) 3_566 . ?
N152 Nd2 N161 58.22(7) . . ?
N132 Nd2 N161 64.00(7) . . ?
N132 Nd2 N161 116.00(7) 3_566 . ?
N121 Nd2 N161 117.90(7) 3_566 . ?
N121 Nd2 N161 62.10(7) . . ?
N141 Nd2 N161 118.43(6) 3_566 . ?
N141 Nd2 N161 61.57(6) . . ?
N112 Nd2 N161 115.09(7) . 3_566 ?
N112 Nd2 N161 64.91(7) 3_566 3_566 ?
N152 Nd2 N161 58.22(7) 3_566 3_566 ?
N152 Nd2 N161 121.78(7) . 3_566 ?
N132 Nd2 N161 116.00(7) . 3_566 ?
N132 Nd2 N161 64.00(7) 3_566 3_566 ?
N121 Nd2 N161 62.10(7) 3_566 3_566 ?
N121 Nd2 N161 117.90(7) . 3_566 ?
N141 Nd2 N161 61.57(6) 3_566 3_566 ?
N141 Nd2 N161 118.43(6) . 3_566 ?
N161 Nd2 N161 180.000(1) . 3_566 ?
N151 B2 N131 109.6(3) 3_566 . ?
N151 B2 N111 109.8(3) 3_566 . ?
N131 B2 N111 108.4(3) . . ?
C15 N11 N12 110.0(3) . . ?
C15 N11 B1 128.5(3) . . ?
N12 N11 B1 121.5(2) . . ?
C13 N12 N11 105.8(2) . . ?
C13 N12 Nd1 127.0(2) . . ?
N11 N12 Nd1 127.21(18) . . ?
N12 C13 C14 110.8(3) . . ?
N12 C13 C22 120.1(3) . . ?
C14 C13 C22 129.1(3) . . ?
C15 C14 C13 104.8(3) . . ?
N11 C15 C14 108.7(3) . . ?
C26 N21 C22 116.8(3) . . ?
C26 N21 Nd1 124.7(2) . . ?
C22 N21 Nd1 118.3(2) . . ?
N21 C22 C23 121.8(3) . . ?
N21 C22 C13 117.1(3) . . ?
C23 C22 C13 121.1(3) . . ?
C24 C23 C22 120.0(3) . . ?
C23 C24 C25 118.3(3) . . ?
C26 C25 C24 118.6(4) . . ?
N21 C26 C25 124.4(3) . . ?
C35 N31 N32 110.2(3) . . ?
C35 N31 B1 128.4(3) . 3_567 ?
N32 N31 B1 121.4(3) . 3_567 ?
C33 N32 N31 105.4(2) . . ?
C33 N32 Nd1 126.27(19) . . ?
N31 N32 Nd1 128.36(18) . . ?
N32 C33 C34 110.9(3) . . ?
N32 C33 C42 119.4(3) . . ?
C34 C33 C42 129.7(3) . . ?
C35 C34 C33 104.5(3) . . ?
N31 C35 C34 109.0(3) . . ?
C42 N41 C46 116.9(3) . . ?
C42 N41 Nd1 118.40(19) . . ?
C46 N41 Nd1 124.6(2) . . ?
N41 C42 C43 123.0(3) . . ?
N41 C42 C33 117.3(3) . . ?
C43 C42 C33 119.6(3) . . ?
C44 C43 C42 118.6(3) . . ?
C43 C44 C45 119.7(3) . . ?
C44 C45 C46 117.4(3) . . ?
N41 C46 C45 124.3(3) . . ?
C55 N51 N52 109.9(3) . . ?
C55 N51 B1 127.7(3) . . ?
N52 N51 B1 122.4(3) . . ?
C53 N52 N51 106.1(2) . . ?
C53 N52 Nd1 126.6(2) . . ?
N51 N52 Nd1 127.26(18) . . ?
N52 C53 C54 110.7(3) . . ?
N52 C53 C62 119.9(3) . 3_567 ?
C54 C53 C62 129.3(3) . 3_567 ?
C55 C54 C53 104.6(3) . . ?
N51 C55 C54 108.7(3) . . ?
C62 N61 C66 116.7(3) . . ?
C62 N61 Nd1 118.39(19) . . ?
C66 N61 Nd1 124.6(2) . . ?
N61 C62 C63 122.8(3) . . ?
N61 C62 C53 116.8(3) . 3_567 ?
C63 C62 C53 120.4(3) . 3_567 ?
C64 C63 C62 118.8(4) . . ?
C65 C64 C63 118.9(3) . . ?
C64 C65 C66 118.6(3) . . ?
N61 C66 C65 124.1(3) . . ?
C115 N111 N112 110.2(3) . . ?
C115 N111 B2 128.7(3) . . ?
N112 N111 B2 121.1(2) . . ?
C113 N112 N111 106.1(2) . . ?
C113 N112 Nd2 125.14(19) . . ?
N111 N112 Nd2 128.65(18) . . ?
N112 C113 C114 110.0(3) . . ?
N112 C113 C122 120.7(3) . . ?
C114 C113 C122 129.3(3) . . ?
C115 C114 C113 104.8(3) . . ?
N111 C115 C114 108.9(3) . . ?
C126 N121 C122 116.5(3) . . ?
C126 N121 Nd2 125.25(19) . . ?
C122 N121 Nd2 118.2(2) . . ?
N121 C122 C123 122.1(3) . . ?
N121 C122 C113 116.8(3) . . ?
C123 C122 C113 121.1(3) . . ?
C124 C123 C122 120.2(3) . . ?
C123 C124 C125 118.2(3) . . ?
C126 C125 C124 118.6(3) . . ?
N121 C126 C125 124.5(3) . . ?
C135 N131 N132 110.5(2) . . ?
C135 N131 B2 127.8(3) . . ?
N132 N131 B2 121.7(2) . . ?
C133 N132 N131 106.1(2) . . ?
C133 N132 Nd2 126.53(19) . . ?
N131 N132 Nd2 127.40(17) . . ?
N132 C133 C134 110.0(3) . . ?
N132 C133 C142 120.9(3) . . ?
C134 C133 C142 129.0(3) . . ?
C135 C134 C133 105.3(3) . . ?
N131 C135 C134 108.1(3) . . ?
C146 N141 C142 116.2(3) . . ?
C146 N141 Nd2 125.3(2) . . ?
C142 N141 Nd2 118.5(2) . . ?
N141 C142 C143 122.3(3) . . ?
N141 C142 C133 116.2(3) . . ?
C143 C142 C133 121.5(3) . . ?
C144 C143 C142 119.2(3) . . ?
C143 C144 C145 119.5(3) . . ?
C146 C145 C144 117.6(3) . . ?
N141 C146 C145 125.1(3) . . ?
C155 N151 N152 110.2(2) . . ?
C155 N151 B2 127.9(3) . 3_566 ?
N152 N151 B2 121.8(2) . 3_566 ?
C153 N152 N151 105.3(2) . . ?
C153 N152 Nd2 126.64(19) . . ?
N151 N152 Nd2 127.83(18) . . ?
N152 C153 C154 110.9(3) . . ?
N152 C153 C162 119.6(3) . . ?
C154 C153 C162 129.5(3) . . ?
C155 C154 C153 104.7(3) . . ?
N151 C155 C154 108.9(3) . . ?
C162 N161 C166 116.5(3) . . ?
C162 N161 Nd2 117.45(19) . . ?
C166 N161 Nd2 125.4(2) . . ?
N161 C162 C163 122.9(3) . . ?
N161 C162 C153 116.9(3) . . ?
C163 C162 C153 120.1(3) . . ?
C164 C163 C162 119.7(3) . . ?
C165 C164 C163 118.0(3) . . ?
C164 C165 C166 119.2(3) . . ?
N161 C166 C165 123.6(3) . . ?
C211 B200 C221 105.5(3) . . ?
C211 B200 C231 111.2(3) . . ?
C221 B200 C231 112.6(3) . . ?
C211 B200 C241 110.4(3) . . ?
C221 B200 C241 109.2(3) . . ?
C231 B200 C241 108.0(3) . . ?
C212 C211 C216 114.9(4) . . ?
C212 C211 B200 123.3(3) . . ?
C216 C211 B200 121.6(3) . . ?
C213 C212 C211 122.8(4) . . ?
C214 C213 C212 119.7(5) . . ?
C215 C214 C213 119.7(4) . . ?
C214 C215 C216 119.4(4) . . ?
C215 C216 C211 123.3(4) . . ?
C226 C221 C222 113.8(3) . . ?
C226 C221 B200 126.1(3) . . ?
C222 C221 B200 120.1(3) . . ?
C223 C222 C221 122.6(3) . . ?
C224 C223 C222 120.9(3) . . ?
C223 C224 C225 118.9(4) . . ?
C224 C225 C226 120.2(4) . . ?
C225 C226 C221 123.5(3) . . ?
C236 C231 C232 113.6(3) . . ?
C236 C231 B200 125.3(3) . . ?
C232 C231 B200 121.0(3) . . ?
C233 C232 C231 123.4(3) . . ?
C234 C233 C232 120.2(4) . . ?
C235 C234 C233 118.4(4) . . ?
C234 C235 C236 121.1(4) . . ?
C235 C236 C231 123.2(4) . . ?
C246 C241 C242 114.1(3) . . ?
C246 C241 B200 121.8(3) . . ?
C242 C241 B200 124.1(3) . . ?
C243 C242 C241 123.5(3) . . ?
C244 C243 C242 120.0(3) . . ?
C245 C244 C243 118.4(3) . . ?
C244 C245 C246 120.5(3) . . ?
C245 C246 C241 123.5(3) . . ?
O313 C312 C311 100.3(13) . . ?
C312 O313 C314 102.4(10) . . ?
C315 C314 O313 106.8(11) . . ?
O300 C300 C301 123.0(10) . . ?
O300 C300 C302 120.7(12) . . ?
C301 C300 C302 114.6(13) . . ?

loop_
_geom_bond_atom_site_label_1
_geom_bond_atom_site_label_2
_geom_bond_distance
_geom_bond_site_symmetry_2
_geom_bond_publ_flag
Nd1 N32 2.664(2) 3_567 ?
Nd1 N32 2.664(2) . ?
Nd1 N52 2.680(2) . ?
Nd1 N52 2.680(2) 3_567 ?
Nd1 N12 2.702(2) . ?
Nd1 N12 2.702(2) 3_567 ?
Nd1 N41 2.924(2) 3_567 ?
Nd1 N41 2.924(2) . ?
Nd1 N61 2.945(2) . ?
Nd1 N61 2.945(2) 3_567 ?
Nd1 N21 2.963(3) 3_567 ?
Nd1 N21 2.963(3) . ?
B1 N31 1.522(4) 3_567 ?
B1 N51 1.525(5) . ?
B1 N11 1.540(5) . ?
Nd2 N112 2.662(2) . ?
Nd2 N112 2.662(2) 3_566 ?
Nd2 N152 2.672(3) 3_566 ?
Nd2 N152 2.672(3) . ?
Nd2 N132 2.693(2) . ?
Nd2 N132 2.693(2) 3_566 ?
Nd2 N121 2.899(2) 3_566 ?
Nd2 N121 2.899(3) . ?
Nd2 N141 2.970(2) 3_566 ?
Nd2 N141 2.970(2) . ?
Nd2 N161 2.970(3) . ?
Nd2 N161 2.970(3) 3_566 ?
B2 N151 1.526(4) 3_566 ?
B2 N131 1.537(4) . ?
B2 N111 1.540(4) . ?
N11 C15 1.349(4) . ?
N11 N12 1.360(3) . ?
N12 C13 1.333(4) . ?
C13 C14 1.398(4) . ?
C13 C22 1.453(4) . ?
C14 C15 1.359(5) . ?
N21 C26 1.346(4) . ?
N21 C22 1.352(4) . ?
C22 C23 1.397(4) . ?
C23 C24 1.380(5) . ?
C24 C25 1.384(5) . ?
C25 C26 1.373(4) . ?
N31 C35 1.346(4) . ?
N31 N32 1.365(3) . ?
N31 B1 1.522(4) 3_567 ?
N32 C33 1.346(4) . ?
C33 C34 1.400(4) . ?
C33 C42 1.465(4) . ?
C34 C35 1.364(4) . ?
N41 C42 1.332(4) . ?
N41 C46 1.340(4) . ?
C42 C43 1.398(4) . ?
C43 C44 1.372(5) . ?
C44 C45 1.381(5) . ?
C45 C46 1.388(4) . ?
N51 C55 1.346(4) . ?
N51 N52 1.358(3) . ?
N52 C53 1.334(4) . ?
C53 C54 1.398(4) . ?
C53 C62 1.472(4) 3_567 ?
C54 C55 1.365(5) . ?
N61 C62 1.339(4) . ?
N61 C66 1.345(4) . ?
C62 C63 1.403(4) . ?
C62 C53 1.472(4) 3_567 ?
C63 C64 1.379(5) . ?
C64 C65 1.376(5) . ?
C65 C66 1.381(4) . ?
N111 C115 1.350(4) . ?
N111 N112 1.358(3) . ?
N112 C113 1.343(4) . ?
C113 C114 1.413(4) . ?
C113 C122 1.451(4) . ?
C114 C115 1.359(4) . ?
N121 C126 1.339(4) . ?
N121 C122 1.354(4) . ?
C122 C123 1.382(4) . ?
C123 C124 1.373(5) . ?
C124 C125 1.384(5) . ?
C125 C126 1.368(4) . ?
N131 C135 1.352(4) . ?
N131 N132 1.359(3) . ?
N132 C133 1.348(4) . ?
C133 C134 1.404(4) . ?
C133 C142 1.454(4) . ?
C134 C135 1.372(4) . ?
N141 C146 1.342(4) . ?
N141 C142 1.361(4) . ?
C142 C143 1.387(4) . ?
C143 C144 1.378(5) . ?
C144 C145 1.382(5) . ?
C145 C146 1.373(4) . ?
N151 C155 1.347(4) . ?
N151 N152 1.361(3) . ?
N151 B2 1.526(4) 3_566 ?
N152 C153 1.351(4) . ?
C153 C154 1.392(4) . ?
C153 C162 1.470(4) . ?
C154 C155 1.367(4) . ?
N161 C162 1.341(4) . ?
N161 C166 1.345(4) . ?
C162 C163 1.388(4) . ?
C163 C164 1.380(4) . ?
C164 C165 1.372(4) . ?
C165 C166 1.386(4) . ?
B200 C211 1.641(5) . ?
B200 C221 1.644(5) . ?
B200 C231 1.649(5) . ?
B200 C241 1.654(5) . ?
C211 C212 1.397(5) . ?
C211 C216 1.409(5) . ?
C212 C213 1.393(5) . ?
C213 C214 1.385(7) . ?
C214 C215 1.380(6) . ?
C215 C216 1.384(5) . ?
C221 C226 1.403(5) . ?
C221 C222 1.421(5) . ?
C222 C223 1.384(5) . ?
C223 C224 1.370(5) . ?
C224 C225 1.375(5) . ?
C225 C226 1.386(5) . ?
C231 C236 1.399(4) . ?
C231 C232 1.416(4) . ?
C232 C233 1.382(4) . ?
C233 C234 1.379(5) . ?
C234 C235 1.367(5) . ?
C235 C236 1.382(5) . ?
C241 C246 1.394(4) . ?
C241 C242 1.401(4) . ?
C242 C243 1.386(4) . ?
C243 C244 1.386(4) . ?
C244 C245 1.377(5) . ?
C245 C246 1.384(4) . ?
C311 C312 1.407(16) . ?
C312 O313 1.363(16) . ?
O313 C314 1.424(12) . ?
C314 C315 1.353(13) . ?
O300 C300 1.298(15) . ?
C300 C301 1.401(13) . ?
C300 C302 1.471(11) . ?
